data_7206729
loop_
_publ_author_name
'Li, Xing'
'Bing, Yue'
'Zha, Mei-Qin'
'Liang, Yun-Xiao'
'Pan, Jian-Guo'
'Wang, Dong-Jie'

_publ_section_title
;
 Self-assembly of metal--organic frameworks: From packing helical channels
 to 2-fold interpenetration helical layers
;
_journal_issue 21
_journal_name_full CrystEngComm
_journal_page_first 6373
_journal_paper_doi 10.1039/c1ce05727h
_journal_volume 13
_journal_year 2011
_chemical_formula_moiety 'C18 H17 Cd N5 O7, 2(H2 O)'
_chemical_formula_sum 'C18 H21 Cd N5 O9'
_chemical_formula_weight 563.80
_chemical_name_systematic
;
?
;
_space_group_IT_number 13
_symmetry_cell_setting monoclinic
_symmetry_space_group_name_Hall '-P 2yac'
_symmetry_space_group_name_H-M 'P 1 2/n 1'
_atom_sites_solution_hydrogens geom
_atom_sites_solution_primary direct
_atom_sites_solution_secondary difmap
_audit_creation_method SHELXL-97
_cell_angle_alpha 90.00
_cell_angle_beta 99.967(2)
_cell_angle_gamma 90.00
_cell_formula_units_Z 4
_cell_length_a 10.5156(15)
_cell_length_b 9.3977(13)
_cell_length_c 23.034(3)
_cell_measurement_reflns_used 9813
_cell_measurement_temperature 293(2)
_cell_measurement_theta_max 27.58
_cell_measurement_theta_min 2.81
_cell_volume 2241.9(5)
_computing_cell_refinement 'Bruker SMART'
_computing_data_collection 'Bruker SMART'
_computing_data_reduction 'Bruker SMART'
_computing_molecular_graphics 'Bruker SHELXTL'
_computing_publication_material 'Bruker SHELXTL'
_computing_structure_refinement 'SHELXL-97 (Sheldrick, 1997)'
_computing_structure_solution 'SHELXS-97 (Sheldrick, 1990)'
_diffrn_ambient_temperature 293(2)
_diffrn_measured_fraction_theta_full 0.991
_diffrn_measured_fraction_theta_max 0.991
_diffrn_measurement_device_type 'CCD area detector'
_diffrn_measurement_method 'phi and omega scans'
_diffrn_radiation_monochromator graphite
_diffrn_radiation_source 'fine-focus sealed tube'
_diffrn_radiation_type MoK\a
_diffrn_radiation_wavelength 0.71073
_diffrn_reflns_av_R_equivalents 0.0323
_diffrn_reflns_av_sigmaI/netI 0.0285
_diffrn_reflns_limit_h_max 13
_diffrn_reflns_limit_h_min -13
_diffrn_reflns_limit_k_max 11
_diffrn_reflns_limit_k_min -12
_diffrn_reflns_limit_l_max 29
_diffrn_reflns_limit_l_min -29
_diffrn_reflns_number 19006
_diffrn_reflns_theta_full 27.59
_diffrn_reflns_theta_max 27.59
_diffrn_reflns_theta_min 1.80
_diffrn_standards_decay_% 0
_diffrn_standards_interval_count none
_diffrn_standards_interval_time none
_diffrn_standards_number none
_exptl_absorpt_coefficient_mu 1.033
_exptl_absorpt_correction_T_max 0.883
_exptl_absorpt_correction_T_min 0.723
_exptl_absorpt_correction_type multi-scan
_exptl_absorpt_process_details 'ABSCOR (Higashi, 1995)'
_exptl_crystal_colour colorless
_exptl_crystal_density_diffrn 1.670
_exptl_crystal_density_method 'not measured'
_exptl_crystal_description block
_exptl_crystal_F_000 1136
_exptl_crystal_size_max 0.38
_exptl_crystal_size_mid 0.27
_exptl_crystal_size_min 0.12
_refine_diff_density_max 1.211
_refine_diff_density_min -0.841
_refine_diff_density_rms 0.111
_refine_ls_extinction_method none
_refine_ls_goodness_of_fit_ref 1.107
_refine_ls_hydrogen_treatment mixed
_refine_ls_matrix_type full
_refine_ls_number_parameters 306
_refine_ls_number_reflns 5158
_refine_ls_number_restraints 0
_refine_ls_restrained_S_all 1.107
_refine_ls_R_factor_all 0.0414
_refine_ls_R_factor_gt 0.0370
_refine_ls_shift/su_max 0.001
_refine_ls_shift/su_mean 0.000
_refine_ls_structure_factor_coef Fsqd
_refine_ls_weighting_details 'calc w=1/[\s^2^(Fo^2^)+(0.1000P)^2^+0.0000P] where P=(Fo^2^+2Fc^2^)/3'
_refine_ls_weighting_scheme calc
_refine_ls_wR_factor_gt 0.1280
_refine_ls_wR_factor_ref 0.1350
_reflns_number_gt 4603
_reflns_number_total 5158
_reflns_threshold_expression >2sigma(I)
_cod_data_source_file c1ce05727h.txt
_cod_data_source_block 2
_cod_depositor_comments
;
The following automatic conversions were performed:

'_symmetry_cell_setting' value 'Monoclinic' changed to 'monoclinic'
according to /home/saulius/struct/CIF-dictionaries/cif_core.dic
dictionary named 'cif_core.dic' version 2.4.1 from 2010-06-29.

Automatic conversion script
Id: cif_fix_values 1715 2011-07-08 13:25:40Z adriana 
;
_cod_original_sg_symbol_Hall '-P 2yac '
_cod_original_sg_symbol_H-M P2/n
_cod_database_code 7206729

loop_
_symmetry_equiv_pos_as_xyz
'x, y, z'
'-x+1/2, y, -z+1/2'
'-x, -y, -z'
'x-1/2, -y, z-1/2'

loop_
_atom_site_label
_atom_site_type_symbol
_atom_site_fract_x
_atom_site_fract_y
_atom_site_fract_z
_atom_site_U_iso_or_equiv
_atom_site_adp_type
_atom_site_occupancy
_atom_site_symmetry_multiplicity
_atom_site_calc_flag
_atom_site_refinement_flags
Cd1 Cd 0.687787(18) 0.454583(19) 0.454351(8) 0.03550(12) Uani 1 1 d .
O1 O 0.4569(3) 0.6652(4) 0.50469(13) 0.0839(9) Uani 1 1 d .
O2 O 0.5460(3) 0.6805(3) 0.59752(12) 0.0667(7) Uani 1 1 d .
O3 O 0.9041(2) 0.6275(2) 0.45684(10) 0.0458(5) Uani 1 1 d .
O4 O 0.8716(2) 1.0714(2) 0.52865(10) 0.0443(5) Uani 1 1 d .
O5 O 0.8264(2) 0.3703(3) 0.54317(9) 0.0447(5) Uani 1 1 d .
O9 O 0.6870(3) 1.1015(4) 0.59405(19) 0.1097(15) Uani 1 1 d .
O6 O 0.5178(3) 0.9801(3) 0.56579(14) 0.0639(7) Uani 1 1 d .
N1 N 0.7280(2) 0.6733(2) 0.49713(10) 0.0365(5) Uani 1 1 d .
N2 N 0.8856(2) 0.8486(2) 0.49485(10) 0.0357(5) Uani 1 1 d .
H2 H 0.9579 0.8718 0.4848 0.043 Uiso 1 1 calc R
N3 N 0.6322(3) 0.9997(3) 0.56848(13) 0.0492(6) Uani 1 1 d .
N4 N 0.6102(3) 0.5744(3) 0.36508(12) 0.0473(6) Uani 1 1 d .
N5 N 0.7096(3) 1.2887(3) 0.09556(12) 0.0451(6) Uani 1 1 d .
C1 C 0.5443(3) 0.7008(3) 0.54517(16) 0.0473(7) Uani 1 1 d .
C2 C 0.6642(2) 0.7646(3) 0.52576(12) 0.0349(5) Uani 1 1 d .
C3 C 0.8424(2) 0.7115(3) 0.48197(12) 0.0345(5) Uani 1 1 d .
C4 C 0.8245(3) 0.9510(3) 0.52197(13) 0.0339(6) Uani 1 1 d .
C5 C 0.7065(3) 0.9030(3) 0.53904(12) 0.0371(5) Uani 1 1 d .
C6 C 0.6175(8) 0.5181(6) 0.3129(2) 0.105(2) Uani 1 1 d .
H6 H 0.6649 0.4349 0.3117 0.125 Uiso 1 1 calc R
C7 C 0.5570(9) 0.5786(7) 0.2596(2) 0.126(3) Uani 1 1 d .
H7 H 0.5665 0.5364 0.2241 0.151 Uiso 1 1 calc R
C8 C 0.5399(4) 0.6899(4) 0.36445(16) 0.0626(9) Uani 1 1 d .
H8 H 0.5307 0.7306 0.4003 0.075 Uiso 1 1 calc R
C9 C 0.4788(4) 0.7540(5) 0.31299(17) 0.0700(10) Uani 1 1 d .
H9 H 0.4324 0.8375 0.3150 0.084 Uiso 1 1 calc R
C10 C 0.4861(4) 0.6960(4) 0.25951(15) 0.0566(9) Uani 1 1 d .
C11 C 0.4159(5) 0.7612(5) 0.20291(18) 0.0828(14) Uani 1 1 d .
H11A H 0.3467 0.8210 0.2119 0.099 Uiso 1 1 calc R
H11B H 0.3772 0.6857 0.1770 0.099 Uiso 1 1 calc R
C12 C 0.5034(5) 0.8504(5) 0.17038(18) 0.0808(14) Uani 1 1 d .
H12A H 0.5803 0.7961 0.1672 0.097 Uiso 1 1 calc R
H12B H 0.4584 0.8703 0.1308 0.097 Uiso 1 1 calc R
C13 C 0.5423(6) 0.9881(5) 0.2012(2) 0.0796(13) Uani 1 1 d .
H13A H 0.6033 0.9684 0.2369 0.096 Uiso 1 1 calc R
H13B H 0.4666 1.0316 0.2126 0.096 Uiso 1 1 calc R
C14 C 0.6025(4) 1.0924(5) 0.16401(16) 0.0639(10) Uani 1 1 d .
C15 C 0.7172(5) 1.0659(4) 0.1446(2) 0.0680(11) Uani 1 1 d .
H15 H 0.7606 0.9806 0.1542 0.082 Uiso 1 1 calc R
C16 C 0.5410(4) 1.2184(4) 0.14660(17) 0.0652(10) Uani 1 1 d .
H16 H 0.4622 1.2401 0.1576 0.078 Uiso 1 1 calc R
C17 C 0.5969(3) 1.3113(4) 0.11298(15) 0.0542(8) Uani 1 1 d .
H17 H 0.5535 1.3957 0.1015 0.065 Uiso 1 1 calc R
C18 C 0.7678(4) 1.1663(4) 0.11084(18) 0.0580(9) Uani 1 1 d .
H18 H 0.8456 1.1468 0.0985 0.070 Uiso 1 1 calc R
H5A H 0.802(4) 0.295(6) 0.5473(16) 0.064(14) Uiso 1 1 d .
H5B H 0.915(4) 0.369(4) 0.5462(16) 0.058(11) Uiso 1 1 d .
O7 O 0.2794(10) 0.4405(12) 0.1557(8) 0.376(11) Uani 1 1 d .
O8 O 0.3385(18) 1.194(3) 0.2895(5) 0.570(14) Uani 1 1 d .

loop_
_atom_site_aniso_label
_atom_site_aniso_U_11
_atom_site_aniso_U_22
_atom_site_aniso_U_33
_atom_site_aniso_U_23
_atom_site_aniso_U_13
_atom_site_aniso_U_12
Cd1 0.03510(16) 0.02725(16) 0.04663(17) -0.00300(6) 0.01405(10) -0.00520(6)
O1 0.0504(14) 0.118(2) 0.087(2) -0.0091(18) 0.0208(14) -0.0472(16)
O2 0.0682(16) 0.0667(16) 0.0751(17) 0.0115(13) 0.0406(13) -0.0070(13)
O3 0.0385(11) 0.0280(10) 0.0747(14) -0.0125(9) 0.0203(10) -0.0042(8)
O4 0.0383(11) 0.0281(10) 0.0704(14) -0.0132(9) 0.0206(10) -0.0087(8)
O5 0.0375(12) 0.0331(13) 0.0628(14) 0.0000(9) 0.0075(10) -0.0020(9)
O9 0.076(2) 0.111(3) 0.160(3) -0.096(3) 0.069(2) -0.042(2)
O6 0.0446(14) 0.0531(15) 0.102(2) -0.0109(14) 0.0349(14) 0.0010(11)
N1 0.0323(11) 0.0270(11) 0.0519(13) -0.0011(9) 0.0118(9) -0.0082(8)
N2 0.0290(10) 0.0263(11) 0.0544(13) -0.0053(9) 0.0142(9) -0.0073(8)
N3 0.0409(14) 0.0456(14) 0.0668(17) -0.0155(14) 0.0252(12) -0.0082(12)
N4 0.0555(16) 0.0387(13) 0.0501(14) 0.0048(11) 0.0159(11) 0.0023(12)
N5 0.0450(14) 0.0389(14) 0.0539(14) 0.0064(11) 0.0159(11) -0.0025(11)
C1 0.0393(15) 0.0330(15) 0.075(2) -0.0020(13) 0.0246(14) -0.0092(12)
C2 0.0269(12) 0.0342(13) 0.0454(13) 0.0009(10) 0.0110(10) -0.0059(10)
C3 0.0290(12) 0.0271(13) 0.0481(13) -0.0031(10) 0.0083(10) -0.0059(10)
C4 0.0314(14) 0.0308(14) 0.0405(14) -0.0018(9) 0.0086(10) -0.0059(9)
C5 0.0319(13) 0.0337(14) 0.0477(14) -0.0056(11) 0.0129(10) -0.0042(11)
C6 0.178(6) 0.086(3) 0.053(2) 0.007(2) 0.028(3) 0.071(4)
C7 0.233(9) 0.090(3) 0.054(2) 0.001(2) 0.021(4) 0.066(5)
C8 0.072(2) 0.066(2) 0.0522(18) 0.0049(16) 0.0197(16) 0.0218(19)
C9 0.070(2) 0.079(3) 0.063(2) 0.0150(19) 0.0167(18) 0.025(2)
C10 0.058(2) 0.060(2) 0.0532(18) 0.0161(15) 0.0119(15) -0.0138(16)
C11 0.087(3) 0.089(3) 0.065(2) 0.034(2) -0.009(2) -0.035(2)
C12 0.093(3) 0.091(3) 0.053(2) 0.027(2) -0.001(2) -0.028(3)
C13 0.105(4) 0.073(3) 0.069(3) 0.009(2) 0.038(3) -0.019(3)
C14 0.074(3) 0.063(2) 0.0556(19) 0.0108(18) 0.0150(17) -0.024(2)
C15 0.075(3) 0.050(2) 0.081(3) 0.0214(19) 0.018(2) 0.0055(18)
C16 0.056(2) 0.074(3) 0.072(2) 0.0110(19) 0.0295(17) -0.0053(18)
C17 0.0487(18) 0.0532(19) 0.0648(19) 0.0077(15) 0.0212(15) 0.0024(15)
C18 0.0527(19) 0.0432(18) 0.083(2) 0.0126(16) 0.0262(17) 0.0031(14)
O7 0.134(7) 0.335(14) 0.61(3) -0.231(15) -0.075(11) -0.009(8)
O8 0.46(2) 0.92(4) 0.314(17) -0.33(2) 0.052(16) -0.24(3)

loop_
_atom_type_symbol
_atom_type_description
_atom_type_scat_dispersion_real
_atom_type_scat_dispersion_imag
_atom_type_scat_source
C C 0.0033 0.0016 'International Tables Vol C Tables 4.2.6.8 and 6.1.1.4'
H H 0.0000 0.0000 'International Tables Vol C Tables 4.2.6.8 and 6.1.1.4'
N N 0.0061 0.0033 'International Tables Vol C Tables 4.2.6.8 and 6.1.1.4'
O O 0.0106 0.0060 'International Tables Vol C Tables 4.2.6.8 and 6.1.1.4'
Cd Cd -0.8075 1.2024 'International Tables Vol C Tables 4.2.6.8 and 6.1.1.4'

loop_
_geom_angle_atom_site_label_1
_geom_angle_atom_site_label_2
_geom_angle_atom_site_label_3
_geom_angle
_geom_angle_site_symmetry_1
_geom_angle_site_symmetry_3
O1 Cd1 N1 111.12(11) 3_666 .
O1 Cd1 N5 106.34(12) 3_666 2_645
N1 Cd1 N5 138.84(9) . 2_645
O1 Cd1 N4 116.81(11) 3_666 .
N1 Cd1 N4 87.52(9) . .
N5 Cd1 N4 90.53(10) 2_645 .
O1 Cd1 O5 80.37(10) 3_666 .
N1 Cd1 O5 83.74(8) . .
N5 Cd1 O5 86.30(9) 2_645 .
N4 Cd1 O5 162.67(10) . .
C1 O1 Cd1 106.9(2) . 3_666
Cd1 O5 H5A 104(3) . .
Cd1 O5 H5B 121(2) . .
H5A O5 H5B 110(4) . .
C2 N1 C3 120.1(2) . .
C2 N1 Cd1 136.12(17) . .
C3 N1 Cd1 103.44(17) . .
C4 N2 C3 126.3(2) . .
C4 N2 H2 116.9 . .
C3 N2 H2 116.9 . .
O6 N3 O9 122.0(3) . .
O6 N3 C5 119.7(3) . .
O9 N3 C5 118.3(3) . .
C8 N4 C6 116.2(3) . .
C8 N4 Cd1 120.9(2) . .
C6 N4 Cd1 122.2(3) . .
C18 N5 C17 117.0(3) . .
C18 N5 Cd1 119.0(2) . 2_665
C17 N5 Cd1 123.9(2) . 2_665
O2 C1 O1 125.8(3) . .
O2 C1 C2 118.6(3) . .
O1 C1 C2 115.3(3) . .
N1 C2 C5 122.8(2) . .
N1 C2 C1 113.8(2) . .
C5 C2 C1 123.4(3) . .
O3 C3 N1 121.0(2) . .
O3 C3 N2 121.3(2) . .
N1 C3 N2 117.6(2) . .
O4 C4 N2 119.4(3) . .
O4 C4 C5 126.9(3) . .
N2 C4 C5 113.6(2) . .
C2 C5 C4 119.4(2) . .
C2 C5 N3 120.9(2) . .
C4 C5 N3 119.6(2) . .
N4 C6 C7 122.9(4) . .
N4 C6 H6 118.6 . .
C7 C6 H6 118.6 . .
C10 C7 C6 120.4(5) . .
C10 C7 H7 119.8 . .
C6 C7 H7 119.8 . .
N4 C8 C9 123.1(4) . .
N4 C8 H8 118.4 . .
C9 C8 H8 118.4 . .
C10 C9 C8 120.6(4) . .
C10 C9 H9 119.7 . .
C8 C9 H9 119.7 . .
C7 C10 C9 116.7(4) . .
C7 C10 C11 121.8(4) . .
C9 C10 C11 121.5(4) . .
C10 C11 C12 113.5(3) . .
C10 C11 H11A 108.9 . .
C12 C11 H11A 108.9 . .
C10 C11 H11B 108.9 . .
C12 C11 H11B 108.9 . .
H11A C11 H11B 107.7 . .
C13 C12 C11 112.2(4) . .
C13 C12 H12A 109.2 . .
C11 C12 H12A 109.2 . .
C13 C12 H12B 109.2 . .
C11 C12 H12B 109.2 . .
H12A C12 H12B 107.9 . .
C12 C13 C14 113.5(4) . .
C12 C13 H13A 108.9 . .
C14 C13 H13A 108.9 . .
C12 C13 H13B 108.9 . .
C14 C13 H13B 108.9 . .
H13A C13 H13B 107.7 . .
C16 C14 C15 117.0(3) . .
C16 C14 C13 120.1(4) . .
C15 C14 C13 122.9(4) . .
C18 C15 C14 120.1(4) . .
C18 C15 H15 120.0 . .
C14 C15 H15 120.0 . .
C14 C16 C17 119.3(4) . .
C14 C16 H16 120.4 . .
C17 C16 H16 120.4 . .
N5 C17 C16 124.1(3) . .
N5 C17 H17 117.9 . .
C16 C17 H17 117.9 . .
N5 C18 C15 122.5(3) . .
N5 C18 H18 118.8 . .
C15 C18 H18 118.8 . .

loop_
_geom_bond_atom_site_label_1
_geom_bond_atom_site_label_2
_geom_bond_distance
_geom_bond_site_symmetry_2
Cd1 O1 2.229(3) 3_666
Cd1 N1 2.287(2) .
Cd1 N5 2.312(2) 2_645
Cd1 N4 2.363(3) .
Cd1 O5 2.430(2) .
O1 C1 1.237(4) .
O1 Cd1 2.229(3) 3_666
O2 C1 1.218(4) .
O3 C3 1.228(3) .
O4 C4 1.235(3) .
O5 H5A 0.77(5) .
O5 H5B 0.92(4) .
O9 N3 1.216(4) .
O6 N3 1.207(4) .
N1 C2 1.332(3) .
N1 C3 1.358(3) .
N2 C4 1.366(3) .
N2 C3 1.382(3) .
N2 H2 0.8600 .
N3 C5 1.442(4) .
N4 C8 1.311(4) .
N4 C6 1.328(6) .
N5 C18 1.322(4) .
N5 C17 1.333(4) .
N5 Cd1 2.312(2) 2_665
C1 C2 1.531(4) .
C2 C5 1.391(4) .
C4 C5 1.437(4) .
C6 C7 1.402(7) .
C6 H6 0.9300 .
C7 C10 1.331(7) .
C7 H7 0.9300 .
C8 C9 1.385(5) .
C8 H8 0.9300 .
C9 C10 1.361(5) .
C9 H9 0.9300 .
C10 C11 1.512(5) .
C11 C12 1.533(6) .
C11 H11A 0.9700 .
C11 H11B 0.9700 .
C12 C13 1.498(7) .
C12 H12A 0.9700 .
C12 H12B 0.9700 .
C13 C14 1.511(5) .
C13 H13A 0.9700 .
C13 H13B 0.9700 .
C14 C16 1.376(6) .
C14 C15 1.379(7) .
C15 C18 1.386(5) .
C15 H15 0.9300 .
C16 C17 1.365(5) .
C16 H16 0.9300 .
C17 H17 0.9300 .
C18 H18 0.9300 .
